data_2221204
loop_
_publ_author_name
'Mohammadnezhad Sh., Gholamhossein'
'Amini, Mostafa M.'
'Ng, Seik Weng'

_publ_section_title
Bis(\m-5-chloroquinolin-8-olato)-\k^3^<i>N</i>,<i>O</i>:<i>O</i>;\k^3^<i>O</i>:<i>N</i>,<i>O</i>-bis[(acetato-\k^2^<i>O</i>,<i>O</i>')lead(II)]
_journal_coeditor_code TK2365
_journal_issue 3
_journal_name_full 'Acta Crystallographica Section E'
_journal_page_first m261
_journal_paper_doi 10.1107/S1600536809003559
_journal_volume 65
_journal_year 2009
_chemical_formula_iupac '[Pb2 (C9 H5 Cl N O)2 (C2 H3 O2)2]'
_chemical_formula_moiety 'C22 H16 Cl2 N2 O6 Pb2'
_chemical_formula_sum 'C22 H16 Cl2 N2 O6 Pb2'
_chemical_formula_weight 889.65
_chemical_name_systematic
;
Bis(\m-5-chloroquinolin-8-olato)-
\k^3^<i>N</i>,<i>O</i>:<i>O</i>;\k^3^<i>O</i>:<i>N</i>,<i>O</i>-
bis[(acetato-\k^2^<i>O</i>,<i>O</i>')lead(II)]
;
_space_group_IT_number 14
_symmetry_cell_setting monoclinic
_symmetry_space_group_name_Hall '-P 2yn'
_symmetry_space_group_name_H-M 'P 1 21/n 1'
_atom_sites_solution_hydrogens geom
_atom_sites_solution_primary direct
_atom_sites_solution_secondary difmap
_audit_creation_method SHELXL-97
_cell_angle_alpha 90
_cell_angle_beta 94.5690(10)
_cell_angle_gamma 90
_cell_formula_units_Z 2
_cell_length_a 5.30490(10)
_cell_length_b 11.8200(3)
_cell_length_c 17.4928(3)
_cell_measurement_reflns_used 4123
_cell_measurement_temperature 100(2)
_cell_measurement_theta_max 28.3
_cell_measurement_theta_min 2.9
_cell_volume 1093.38(4)
_computing_cell_refinement 'SAINT (Bruker, 2008)'
_computing_data_collection 'APEX2 (Bruker, 2008)'
_computing_data_reduction 'SAINT (Bruker, 2008)'
_computing_molecular_graphics 'X-SEED (Barbour, 2001)'
_computing_publication_material 'publCIF (Westrip, 2009)'
_computing_structure_refinement 'SHELXL97 (Sheldrick, 2008)'
_computing_structure_solution 'SHELXS97 (Sheldrick, 2008)'
_diffrn_ambient_temperature 100(2)
_diffrn_measured_fraction_theta_full 1.000
_diffrn_measured_fraction_theta_max 1.000
_diffrn_measurement_device_type 'Bruker SMART APEX'
_diffrn_measurement_method \w
_diffrn_radiation_monochromator graphite
_diffrn_radiation_source 'fine-focus sealed tube'
_diffrn_radiation_type MoK\a
_diffrn_radiation_wavelength 0.71073
_diffrn_reflns_av_R_equivalents 0.063
_diffrn_reflns_av_sigmaI/netI 0.054
_diffrn_reflns_limit_h_max 6
_diffrn_reflns_limit_h_min -6
_diffrn_reflns_limit_k_max 14
_diffrn_reflns_limit_k_min -13
_diffrn_reflns_limit_l_max 20
_diffrn_reflns_limit_l_min -20
_diffrn_reflns_number 7713
_diffrn_reflns_theta_full 25.0
_diffrn_reflns_theta_max 25.0
_diffrn_reflns_theta_min 2.1
_diffrn_standards_decay_% 0
_diffrn_standards_interval_count 0
_diffrn_standards_interval_time 0
_diffrn_standards_number 0
_exptl_absorpt_coefficient_mu 15.668
_exptl_absorpt_correction_T_max 0.745
_exptl_absorpt_correction_T_min 0.303
_exptl_absorpt_correction_type multi-scan
_exptl_absorpt_process_details '(SADABS; Sheldrick, 1996)'
_exptl_crystal_colour prism
_exptl_crystal_density_diffrn 2.702
_exptl_crystal_density_method 'not measured'
_exptl_crystal_description Yellow
_exptl_crystal_F_000 816
_exptl_crystal_size_max 0.10
_exptl_crystal_size_mid 0.03
_exptl_crystal_size_min 0.02
_refine_diff_density_max 5.25
_refine_diff_density_min -3.38
_refine_ls_extinction_method none
_refine_ls_goodness_of_fit_ref 1.00
_refine_ls_hydrogen_treatment constr
_refine_ls_matrix_type full
_refine_ls_number_parameters 155
_refine_ls_number_reflns 1925
_refine_ls_number_restraints 72
_refine_ls_restrained_S_all 0.99
_refine_ls_R_factor_all 0.047
_refine_ls_R_factor_gt 0.040
_refine_ls_shift/su_max 0.001
_refine_ls_shift/su_mean 0.001
_refine_ls_structure_factor_coef Fsqd
_refine_ls_weighting_details 'calc w=1/[\s^2^(Fo^2^)+(0.0761P)^2^] where P=(Fo^2^+2Fc^2^)/3'
_refine_ls_weighting_scheme calc
_refine_ls_wR_factor_gt 0.102
_refine_ls_wR_factor_ref 0.107
_reflns_number_gt 1655
_reflns_number_total 1925
_reflns_threshold_expression I>2\s(I)
_cod_data_source_file tk2365.cif
_cod_data_source_block I
_cod_depositor_comments
;
 Removing the "\" symbol from the _chemical_name_systematic
 data item value.

 Antanas Vaitkus,
 2017-03-29

The following automatic conversions were performed:
'_symmetry_cell_setting' value 'Monoclinic' changed to 'monoclinic'
according to '/home/saulius/struct/CIF-dictionaries/cif_core.dic'
dictionary named 'cif_core.dic' version 2.4.1 from
2010-06-29.

'_exptl_absorpt_correction_type' value 'Multi-scan' changed
to 'multi-scan' according to
'/home/saulius/struct/CIF-dictionaries/cif_core.dic' dictionary named
'cif_core.dic' version 2.4.1 from 2010-06-29.

Automatic conversion script
Id: cif_fix_enum 1527 2010-12-29 10:47:43Z saulius 

The following automatic conversions were performed:

'_symmetry_cell_setting' value 'Monoclinic' changed to 'monoclinic'
according to /home/saulius/struct/CIF-dictionaries/cif_core.dic
dictionary named 'cif_core.dic' version 2.4.1 from
2010-06-29.

'_exptl_absorpt_correction_type' value 'Multi-scan'
changed to 'multi-scan' according to
/home/saulius/struct/CIF-dictionaries/cif_core.dic dictionary named
'cif_core.dic' version 2.4.1 from 2010-06-29.

Automatic conversion script
Id: cif_fix_values 1715 2011-07-08 13:25:40Z adriana 
;
_cod_original_sg_symbol_H-M 'P 21/n'
_cod_database_code 2221204
_cod_database_fobs_code 2221204

loop_
_symmetry_equiv_pos_as_xyz
'x, y, z'
'-x+1/2, y+1/2, -z+1/2'
'-x, -y, -z'
'x-1/2, -y-1/2, z-1/2'

loop_
_atom_site_type_symbol
_atom_site_label
_atom_site_fract_x
_atom_site_fract_y
_atom_site_fract_z
_atom_site_U_iso_or_equiv
_atom_site_adp_type
_atom_site_calc_flag
_atom_site_refinement_flags
_atom_site_occupancy
_atom_site_disorder_assembly
_atom_site_disorder_group
Pb Pb1 0.63668(6) 0.60161(3) 0.421032(17) 0.01511(18) Uani d . 1 . .
Cl Cl1 -0.4232(4) 0.30986(19) 0.20373(12) 0.0219(5) Uani d . 1 . .
O O1 0.3463(11) 0.4603(5) 0.4439(3) 0.0175(13) Uani d . 1 . .
O O2 0.2902(11) 0.7164(6) 0.4314(4) 0.0244(14) Uani d . 1 . .
O O3 0.6097(12) 0.8054(6) 0.4933(4) 0.0318(16) Uani d . 1 . .
N N1 0.3482(13) 0.5526(6) 0.3014(4) 0.0164(15) Uani d . 1 . .
C C1 0.1685(16) 0.4300(8) 0.3908(5) 0.0149(17) Uani d U 1 . .
C C2 -0.0268(17) 0.3547(8) 0.4053(5) 0.0186(18) Uani d U 1 . .
H H2 -0.0351 0.3259 0.4557 0.022 Uiso calc R 1 . .
C C3 -0.2105(16) 0.3205(7) 0.3474(5) 0.0186(19) Uani d U 1 . .
H H3 -0.3392 0.2691 0.3594 0.022 Uiso calc R 1 . .
C C4 -0.2057(16) 0.3610(8) 0.2735(5) 0.0154(17) Uani d U 1 . .
C C5 -0.0195(16) 0.4416(7) 0.2573(5) 0.0143(18) Uani d U 1 . .
C C6 0.1645(16) 0.4747(7) 0.3134(5) 0.0179(18) Uani d U 1 . .
C C7 -0.0074(17) 0.4913(8) 0.1825(5) 0.0203(19) Uani d U 1 . .
H H7 -0.1270 0.4707 0.1416 0.024 Uiso calc R 1 . .
C C8 0.1763(17) 0.5679(8) 0.1710(5) 0.0193(19) Uani d U 1 . .
H H8 0.1863 0.6018 0.1221 0.023 Uiso calc R 1 . .
C C9 0.3506(19) 0.5960(7) 0.2321(6) 0.021(2) Uani d U 1 . .
H H9 0.4784 0.6497 0.2232 0.025 Uiso calc R 1 . .
C C10 0.3841(15) 0.7984(8) 0.4697(5) 0.0172(18) Uani d U 1 . .
C C11 0.202(2) 0.8912(7) 0.4903(6) 0.025(2) Uani d U 1 . .
H H11A 0.1228 0.8698 0.5369 0.037 Uiso calc R 1 . .
H H11B 0.0713 0.9013 0.4481 0.037 Uiso calc R 1 . .
H H11C 0.2953 0.9622 0.4992 0.037 Uiso calc R 1 . .

loop_
_atom_site_aniso_label
_atom_site_aniso_U_11
_atom_site_aniso_U_22
_atom_site_aniso_U_33
_atom_site_aniso_U_12
_atom_site_aniso_U_13
_atom_site_aniso_U_23
Pb1 0.0176(2) 0.0145(2) 0.0126(2) -0.00021(12) -0.00237(15) 0.00053(12)
Cl1 0.0203(10) 0.0240(11) 0.0198(11) -0.0012(9) -0.0085(9) -0.0023(9)
O1 0.021(3) 0.014(3) 0.017(3) -0.005(2) -0.005(3) 0.001(3)
O2 0.022(3) 0.027(4) 0.023(3) 0.006(3) -0.007(3) -0.005(3)
O3 0.026(4) 0.027(4) 0.041(4) 0.000(3) -0.004(3) -0.012(3)
N1 0.022(4) 0.012(4) 0.015(4) -0.003(3) -0.002(3) 0.000(3)
C1 0.017(3) 0.017(3) 0.010(3) 0.002(3) -0.005(3) -0.002(3)
C2 0.021(4) 0.021(4) 0.013(4) -0.001(4) -0.003(4) 0.003(4)
C3 0.019(4) 0.016(4) 0.020(4) -0.001(3) -0.004(3) 0.004(3)
C4 0.016(3) 0.015(3) 0.013(3) -0.001(3) -0.008(3) -0.006(3)
C5 0.020(4) 0.013(4) 0.009(4) 0.003(3) -0.002(3) -0.001(3)
C6 0.018(4) 0.014(4) 0.021(4) 0.003(3) 0.000(3) -0.001(3)
C7 0.026(4) 0.021(4) 0.013(4) 0.007(4) -0.006(3) 0.001(4)
C8 0.024(4) 0.021(4) 0.012(4) 0.001(4) 0.000(4) 0.002(4)
C9 0.025(5) 0.017(4) 0.022(5) 0.000(3) 0.008(4) 0.006(4)
C10 0.018(4) 0.023(4) 0.010(4) -0.005(4) -0.005(3) 0.010(4)
C11 0.031(5) 0.020(5) 0.022(5) 0.003(4) -0.003(4) -0.004(4)

loop_
_atom_type_symbol
_atom_type_description
_atom_type_scat_dispersion_real
_atom_type_scat_dispersion_imag
_atom_type_scat_source
C C 0.0033 0.0016 'International Tables Vol C Tables 4.2.6.8 and 6.1.1.4'
H H 0.0000 0.0000 'International Tables Vol C Tables 4.2.6.8 and 6.1.1.4'
N N 0.0061 0.0033 'International Tables Vol C Tables 4.2.6.8 and 6.1.1.4'
O O 0.0106 0.0060 'International Tables Vol C Tables 4.2.6.8 and 6.1.1.4'
Cl Cl 0.1484 0.1585 'International Tables Vol C Tables 4.2.6.8 and 6.1.1.4'
Pb Pb -3.3944 10.1111 'International Tables Vol C Tables 4.2.6.8 and 6.1.1.4'

loop_
_geom_angle_atom_site_label_1
_geom_angle_atom_site_label_2
_geom_angle_atom_site_label_3
_geom_angle_site_symmetry_1
_geom_angle_site_symmetry_3
_geom_angle
_geom_angle_publ_flag
O2 Pb1 O1 . . 82.3(2) ?
O2 Pb1 O1 . 3_666 93.9(2) ?
O1 Pb1 O1 . 3_666 66.3(2) ?
O2 Pb1 N1 . . 76.6(2) ?
O1 Pb1 N1 . . 67.5(2) ?
O1 Pb1 N1 3_666 . 133.6(2) ?
O2 Pb1 O3 . . 51.1(2) ?
O1 Pb1 O3 . . 119.6(2) ?
O1 Pb1 O3 3_666 . 79.5(2) ?
N1 Pb1 O3 . . 121.9(2) ?
O2 Pb1 C10 . . 25.6(2) ?
O1 Pb1 C10 . . 101.6(2) ?
O1 Pb1 C10 3_666 . 86.5(2) ?
N1 Pb1 C10 . . 99.5(2) ?
O3 Pb1 C10 . . 25.5(2) ?
C1 O1 Pb1 . . 121.3(5) ?
C1 O1 Pb1 . 3_666 124.2(5) ?
Pb1 O1 Pb1 . 3_666 113.7(2) ?
C10 O2 Pb1 . . 102.2(5) ?
C10 O3 Pb1 . . 82.6(5) ?
C9 N1 C6 . . 117.6(8) ?
C9 N1 Pb1 . . 128.0(6) ?
C6 N1 Pb1 . . 114.4(6) ?
O1 C1 C2 . . 122.8(8) ?
O1 C1 C6 . . 120.9(8) ?
C2 C1 C6 . . 116.3(8) ?
C1 C2 C3 . . 122.1(8) ?
C1 C2 H2 . . 119.0 ?
C3 C2 H2 . . 119.0 ?
C4 C3 C2 . . 120.7(8) ?
C4 C3 H3 . . 119.6 ?
C2 C3 H3 . . 119.6 ?
C3 C4 C5 . . 119.1(8) ?
C3 C4 Cl1 . . 118.8(7) ?
C5 C4 Cl1 . . 122.2(7) ?
C6 C5 C4 . . 120.7(8) ?
C6 C5 C7 . . 116.7(8) ?
C4 C5 C7 . . 122.6(8) ?
N1 C6 C5 . . 123.4(8) ?
N1 C6 C1 . . 115.5(8) ?
C5 C6 C1 . . 121.0(8) ?
C8 C7 C5 . . 119.4(9) ?
C8 C7 H7 . . 120.3 ?
C5 C7 H7 . . 120.3 ?
C7 C8 C9 . . 119.0(8) ?
C7 C8 H8 . . 120.5 ?
C9 C8 H8 . . 120.5 ?
N1 C9 C8 . . 123.9(8) ?
N1 C9 H9 . . 118.1 ?
C8 C9 H9 . . 118.1 ?
O3 C10 O2 . . 124.1(9) ?
O3 C10 C11 . . 119.2(8) ?
O2 C10 C11 . . 116.7(8) ?
O3 C10 Pb1 . . 71.9(5) ?
O2 C10 Pb1 . . 52.2(4) ?
C11 C10 Pb1 . . 168.8(6) ?
C10 C11 H11A . . 109.5 ?
C10 C11 H11B . . 109.5 ?
H11A C11 H11B . . 109.5 ?
C10 C11 H11C . . 109.5 ?
H11A C11 H11C . . 109.5 ?
H11B C11 H11C . . 109.5 ?

loop_
_geom_bond_atom_site_label_1
_geom_bond_atom_site_label_2
_geom_bond_site_symmetry_2
_geom_bond_distance
_geom_bond_publ_flag
Pb1 O2 . 2.303(6) ?
Pb1 O1 . 2.328(6) ?
Pb1 O1 3_666 2.469(6) ?
Pb1 N1 . 2.559(7) ?
Pb1 O3 . 2.729(7) ?
Pb1 C10 . 2.848(9) ?
Cl1 C4 . 1.722(9) ?
O1 C1 . 1.319(11) ?
O1 Pb1 3_666 2.469(6) ?
O2 C10 . 1.257(11) ?
O3 C10 . 1.237(10) ?
N1 C9 . 1.317(12) ?
N1 C6 . 1.370(11) ?
C1 C2 . 1.404(13) ?
C1 C6 . 1.451(13) ?
C2 C3 . 1.407(13) ?
C2 H2 . 0.9500 ?
C3 C4 . 1.380(13) ?
C3 H3 . 0.9500 ?
C4 C5 . 1.417(13) ?
C5 C6 . 1.384(13) ?
C5 C7 . 1.441(12) ?
C7 C8 . 1.356(13) ?
C7 H7 . 0.9500 ?
C8 C9 . 1.397(15) ?
C8 H8 . 0.9500 ?
C9 H9 . 0.9500 ?
C10 C11 . 1.524(13) ?
C11 H11A . 0.9800 ?
C11 H11B . 0.9800 ?
C11 H11C . 0.9800 ?

loop_
_geom_torsion_atom_site_label_1
_geom_torsion_atom_site_label_2
_geom_torsion_atom_site_label_3
_geom_torsion_atom_site_label_4
_geom_torsion_site_symmetry_1
_geom_torsion_site_symmetry_2
_geom_torsion_site_symmetry_3
_geom_torsion_site_symmetry_4
_geom_torsion
_geom_torsion_publ_flag
O2 Pb1 O1 C1 . . . . 73.2(6) ?
O1 Pb1 O1 C1 3_666 . . . 170.9(8) ?
N1 Pb1 O1 C1 . . . . -5.5(6) ?
O3 Pb1 O1 C1 . . . . 109.5(6) ?
C10 Pb1 O1 C1 . . . . 90.1(6) ?
O2 Pb1 O1 Pb1 . . . 3_666 -97.7(3) ?
O1 Pb1 O1 Pb1 3_666 . . 3_666 0.0 ?
N1 Pb1 O1 Pb1 . . . 3_666 -176.4(3) ?
O3 Pb1 O1 Pb1 . . . 3_666 -61.4(3) ?
C10 Pb1 O1 Pb1 . . . 3_666 -80.8(3) ?
O1 Pb1 O2 C10 . . . . 138.8(5) ?
O1 Pb1 O2 C10 3_666 . . . 73.4(5) ?
N1 Pb1 O2 C10 . . . . -152.6(6) ?
O3 Pb1 O2 C10 . . . . 0.3(5) ?
O2 Pb1 O3 C10 . . . . -0.3(5) ?
O1 Pb1 O3 C10 . . . . -49.2(6) ?
O1 Pb1 O3 C10 3_666 . . . -104.0(5) ?
N1 Pb1 O3 C10 . . . . 31.3(6) ?
O2 Pb1 N1 C9 . . . . 93.9(7) ?
O1 Pb1 N1 C9 . . . . -179.0(8) ?
O1 Pb1 N1 C9 3_666 . . . 176.4(6) ?
O3 Pb1 N1 C9 . . . . 69.1(8) ?
C10 Pb1 N1 C9 . . . . 82.3(7) ?
O2 Pb1 N1 C6 . . . . -83.4(6) ?
O1 Pb1 N1 C6 . . . . 3.7(5) ?
O1 Pb1 N1 C6 3_666 . . . -0.9(7) ?
O3 Pb1 N1 C6 . . . . -108.1(6) ?
C10 Pb1 N1 C6 . . . . -95.0(6) ?
Pb1 O1 C1 C2 . . . . -172.5(7) ?
Pb1 O1 C1 C2 3_666 . . . -2.6(11) ?
Pb1 O1 C1 C6 . . . . 6.8(10) ?
Pb1 O1 C1 C6 3_666 . . . 176.8(6) ?
O1 C1 C2 C3 . . . . -178.1(8) ?
C6 C1 C2 C3 . . . . 2.6(13) ?
C1 C2 C3 C4 . . . . -0.4(14) ?
C2 C3 C4 C5 . . . . -2.8(13) ?
C2 C3 C4 Cl1 . . . . 176.0(7) ?
C3 C4 C5 C6 . . . . 3.7(13) ?
Cl1 C4 C5 C6 . . . . -175.1(6) ?
C3 C4 C5 C7 . . . . -177.6(8) ?
Cl1 C4 C5 C7 . . . . 3.6(12) ?
C9 N1 C6 C5 . . . . -1.4(12) ?
Pb1 N1 C6 C5 . . . . 176.2(6) ?
C9 N1 C6 C1 . . . . -179.6(8) ?
Pb1 N1 C6 C1 . . . . -2.0(9) ?
C4 C5 C6 N1 . . . . -179.6(8) ?
C7 C5 C6 N1 . . . . 1.7(12) ?
C4 C5 C6 C1 . . . . -1.5(12) ?
C7 C5 C6 C1 . . . . 179.8(8) ?
O1 C1 C6 N1 . . . . -2.8(12) ?
C2 C1 C6 N1 . . . . 176.6(8) ?
O1 C1 C6 C5 . . . . 179.0(8) ?
C2 C1 C6 C5 . . . . -1.6(12) ?
C6 C5 C7 C8 . . . . -1.2(12) ?
C4 C5 C7 C8 . . . . -179.9(8) ?
C5 C7 C8 C9 . . . . 0.4(13) ?
C6 N1 C9 C8 . . . . 0.6(13) ?
Pb1 N1 C9 C8 . . . . -176.6(6) ?
C7 C8 C9 N1 . . . . -0.1(14) ?
Pb1 O3 C10 O2 . . . . 0.4(8) ?
Pb1 O3 C10 C11 . . . . 177.7(7) ?
Pb1 O2 C10 O3 . . . . -0.5(10) ?
Pb1 O2 C10 C11 . . . . -177.9(6) ?
O2 Pb1 C10 O3 . . . . 179.5(8) ?
O1 Pb1 C10 O3 . . . . 137.8(5) ?
O1 Pb1 C10 O3 3_666 . . . 72.9(5) ?
N1 Pb1 C10 O3 . . . . -153.5(5) ?
O1 Pb1 C10 O2 . . . . -41.8(6) ?
O1 Pb1 C10 O2 3_666 . . . -106.7(5) ?
N1 Pb1 C10 O2 . . . . 27.0(6) ?
O3 Pb1 C10 O2 . . . . -179.5(8) ?
O2 Pb1 C10 C11 . . . . 10(3) ?
O1 Pb1 C10 C11 . . . . -32(3) ?
O1 Pb1 C10 C11 3_666 . . . -97(3) ?
N1 Pb1 C10 C11 . . . . 37(3) ?
O3 Pb1 C10 C11 . . . . -170(3) ?
